data_1526896
loop_
_publ_author_name
'Verniere, A.'
'Klosek, V.'
'Venturini, G.'
'Welter, R.'
'Isnard, O.'
'Malaman, B.'

_publ_section_title
;
 Neutron diffraction study of the (Ce Fe Si)-type R Ti Ge compounds(R =
 Pr, Nd, Tb - Er)
;
_journal_name_full 'Journal of Magnetism and Magnetic Materials'
_journal_page_first 261
_journal_page_last 273
_journal_volume 234
_journal_year 2001
_chemical_formula_sum 'Ge Nd Ti'
_chemical_name_systematic 'Nd Ti Ge'
_space_group_IT_number 129
_symmetry_space_group_name_Hall '-P 4a 2a'
_symmetry_space_group_name_H-M 'P 4/n m m :2'
_cell_angle_alpha 90
_cell_angle_beta 90
_cell_angle_gamma 90
_cell_formula_units_Z 2
_cell_length_a 4.11
_cell_length_b 4.11
_cell_length_c 7.836
_cell_volume 132.366
_citation_journal_id_ASTM JMMMDC
_cod_data_source_file Verniere_JMMMDC_2001_1520.cif
_cod_data_source_block Ge1Nd1Ti1
_cod_original_cell_volume 132.3665
_cod_original_formula_sum 'Ge1 Nd1 Ti1'
_cod_database_code 1526896

loop_
_symmetry_equiv_pos_as_xyz
x,y,z
-y+1/2,x,z
-x+1/2,-y+1/2,z
y,-x+1/2,z
x+1/2,-y,-z
y+1/2,x+1/2,-z
-x,y+1/2,-z
-y,-x,-z
-x,-y,-z
y-1/2,-x,-z
x-1/2,y-1/2,-z
-y,x-1/2,-z
-x-1/2,y,z
-y-1/2,-x-1/2,z
x,-y-1/2,z
y,x,z

loop_
_atom_site_label
_atom_site_type_symbol
_atom_site_fract_x
_atom_site_fract_y
_atom_site_fract_z
_atom_site_occupancy
_atom_site_U_iso_or_equiv
Ti1 Ti 0.75 0.25 0 1 0.0
Ge1 Ge 0.25 0.25 0.225 1 0.0
Nd1 Nd 0.25 0.25 0.652 1 0.0
